data_7052747
loop_
_publ_author_name
'Cao, Duxia'
'Zhao, Haiyan'
'Gabba\"i, Fran\,cois P.'

_publ_section_title
;
 A sandwich complex of trimesitylborane Mes3B: synthesis,
 characterization and anion binding properties of Mes2B[(\h6-Mes)FeCp]+
;
_journal_issue 10
_journal_name_full 'New Journal of Chemistry'
_journal_page_first 2299
_journal_paper_doi 10.1039/c1nj20290a
_journal_volume 35
_journal_year 2011
_chemical_formula_sum 'C34 H39 B Cl3 Fe N'
_chemical_formula_weight 634.67
_chemical_name_systematic
;
?
;
_space_group_IT_number 14
_symmetry_cell_setting monoclinic
_symmetry_space_group_name_Hall '-P 2ybc'
_symmetry_space_group_name_H-M 'P 1 21/c 1'
_atom_sites_solution_hydrogens geom
_atom_sites_solution_primary direct
_atom_sites_solution_secondary difmap
_audit_creation_method SHELXL-97
_cell_angle_alpha 90.00
_cell_angle_beta 96.5310(10)
_cell_angle_gamma 90.00
_cell_formula_units_Z 4
_cell_length_a 14.5594(7)
_cell_length_b 13.9523(6)
_cell_length_c 15.6438(7)
_cell_measurement_reflns_used 7957
_cell_measurement_temperature 110(2)
_cell_measurement_theta_max 55.464
_cell_measurement_theta_min 4.652
_cell_volume 3157.2(2)
_computing_cell_refinement 'Bruker APEX'
_computing_data_collection 'Bruker APEX'
_computing_data_reduction 'Bruker APEX'
_computing_molecular_graphics 'Bruker SHELXTL'
_computing_publication_material 'Bruker SHELXTL'
_computing_structure_refinement 'SHELXL-97 (Sheldrick, 1997)'
_computing_structure_solution 'SHELXS-97 (Sheldrick, 1990)'
_diffrn_ambient_temperature 110(2)
_diffrn_measured_fraction_theta_full 0.999
_diffrn_measured_fraction_theta_max 0.999
_diffrn_measurement_device_type 'CCD area detector'
_diffrn_measurement_method 'phi and omega scans'
_diffrn_radiation_monochromator graphite
_diffrn_radiation_source 'fine-focus sealed tube'
_diffrn_radiation_type MoK\a
_diffrn_radiation_wavelength 0.71073
_diffrn_reflns_av_R_equivalents 0.0428
_diffrn_reflns_av_sigmaI/netI 0.0350
_diffrn_reflns_limit_h_max 19
_diffrn_reflns_limit_h_min -19
_diffrn_reflns_limit_k_max 18
_diffrn_reflns_limit_k_min -18
_diffrn_reflns_limit_l_max 20
_diffrn_reflns_limit_l_min -20
_diffrn_reflns_number 38288
_diffrn_reflns_theta_full 28.31
_diffrn_reflns_theta_max 28.31
_diffrn_reflns_theta_min 1.96
_exptl_absorpt_coefficient_mu 0.756
_exptl_absorpt_correction_T_max 0.9420
_exptl_absorpt_correction_T_min 0.8635
_exptl_absorpt_correction_type multi-scan
_exptl_absorpt_process_details sadabs
_exptl_crystal_colour yellow
_exptl_crystal_density_diffrn 1.335
_exptl_crystal_density_method 'not measured'
_exptl_crystal_description needle
_exptl_crystal_F_000 1328
_exptl_crystal_size_max 0.38
_exptl_crystal_size_mid 0.12
_exptl_crystal_size_min 0.05
_refine_diff_density_max 0.401
_refine_diff_density_min -0.517
_refine_diff_density_rms 0.064
_refine_ls_extinction_method none
_refine_ls_goodness_of_fit_ref 1.034
_refine_ls_hydrogen_treatment constr
_refine_ls_matrix_type full
_refine_ls_number_parameters 409
_refine_ls_number_reflns 7834
_refine_ls_number_restraints 3
_refine_ls_restrained_S_all 1.036
_refine_ls_R_factor_all 0.0544
_refine_ls_R_factor_gt 0.0397
_refine_ls_shift/su_max 0.001
_refine_ls_shift/su_mean 0.000
_refine_ls_structure_factor_coef Fsqd
_refine_ls_weighting_details 'calc w=1/[\s^2^(Fo^2^)+(0.0509P)^2^+1.8519P] where P=(Fo^2^+2Fc^2^)/3'
_refine_ls_weighting_scheme calc
_refine_ls_wR_factor_gt 0.0988
_refine_ls_wR_factor_ref 0.1077
_reflns_number_gt 6249
_reflns_number_total 7834
_reflns_threshold_expression >2sigma(I)
_cod_data_source_file c1nj20290a.txt
_cod_data_source_block 1
_cod_depositor_comments
;
The following automatic conversions were performed:

'_refine_ls_hydrogen_treatment' value 'constra' was replaced with the
value 'constr' as specified in the replacement file
'src/cod-tools/trunk/data/replacement-values/replacement_values.lst'.

Automatic conversion script
Id: cif_fix_values 5376 2017-05-30 11:51:03Z andrius 
;
_cod_original_sg_symbol_H-M P2(1)/c
_cod_database_code 7052747

loop_
_symmetry_equiv_pos_as_xyz
'x, y, z'
'-x, y+1/2, -z+1/2'
'-x, -y, -z'
'x, -y-1/2, z-1/2'

loop_
_atom_site_label
_atom_site_type_symbol
_atom_site_fract_x
_atom_site_fract_y
_atom_site_fract_z
_atom_site_U_iso_or_equiv
_atom_site_adp_type
_atom_site_occupancy
_atom_site_symmetry_multiplicity
_atom_site_calc_flag
_atom_site_refinement_flags
_atom_site_disorder_assembly
_atom_site_disorder_group
Fe1 Fe 0.917478(17) 0.224167(18) 0.370066(16) 0.01559(8) Uani 1 1 d . . .
N1 N 0.94311(11) 0.43652(12) 0.16739(11) 0.0253(4) Uani 1 1 d . . .
C1 C 1.00574(14) 0.22122(15) 0.48255(12) 0.0256(4) Uani 1 1 d . . .
H1 H 0.9898 0.1991 0.5399 0.031 Uiso 1 1 calc R . .
C2 C 1.04095(13) 0.16309(15) 0.41940(12) 0.0235(4) Uani 1 1 d . . .
H2 H 1.0543 0.0929 0.4244 0.028 Uiso 1 1 calc R . .
C3 C 1.05443(13) 0.22233(15) 0.34818(13) 0.0247(4) Uani 1 1 d . . .
H3 H 1.0786 0.2008 0.2940 0.030 Uiso 1 1 calc R . .
C4 C 1.02683(13) 0.31660(16) 0.36627(14) 0.0270(4) Uani 1 1 d . . .
H4 H 1.0287 0.3736 0.3277 0.032 Uiso 1 1 calc R . .
C5 C 0.99607(14) 0.31579(16) 0.44996(14) 0.0285(4) Uani 1 1 d . . .
H5 H 0.9728 0.3723 0.4804 0.034 Uiso 1 1 calc R . .
C6 C 0.79406(12) 0.18201(13) 0.41331(11) 0.0182(4) Uani 1 1 d . . .
H6 H 0.7770 0.1731 0.4696 0.022 Uiso 1 1 calc R . .
C7 C 0.83078(12) 0.10390(13) 0.37151(12) 0.0191(4) Uani 1 1 d . . .
C8 C 0.85661(12) 0.12066(13) 0.28884(11) 0.0177(4) Uani 1 1 d . . .
H8 H 0.8831 0.0697 0.2596 0.021 Uiso 1 1 calc R . .
C9 C 0.84446(12) 0.21106(12) 0.24764(11) 0.0148(3) Uani 1 1 d . . .
C10 C 0.80253(12) 0.29050(12) 0.28743(11) 0.0147(3) Uani 1 1 d . . .
C11 C 0.78156(12) 0.27412(13) 0.37415(11) 0.0162(3) Uani 1 1 d . . .
C12 C 0.84824(15) 0.00887(14) 0.41609(13) 0.0265(4) Uani 1 1 d . . .
H12A H 0.7939 -0.0324 0.4034 0.040 Uiso 1 1 calc R . .
H12B H 0.8601 0.0191 0.4783 0.040 Uiso 1 1 calc R . .
H12C H 0.9021 -0.0219 0.3955 0.040 Uiso 1 1 calc R . .
C13 C 0.87929(13) 0.21725(13) 0.16009(11) 0.0183(4) Uani 1 1 d . . .
H13A H 0.9408 0.2467 0.1661 0.027 Uiso 1 1 calc R . .
H13B H 0.8367 0.2563 0.1216 0.027 Uiso 1 1 calc R . .
H13C H 0.8829 0.1527 0.1360 0.027 Uiso 1 1 calc R . .
C14 C 0.74744(13) 0.35070(13) 0.43076(11) 0.0201(4) Uani 1 1 d . . .
H14A H 0.6827 0.3654 0.4111 0.030 Uiso 1 1 calc R . .
H14B H 0.7849 0.4087 0.4277 0.030 Uiso 1 1 calc R . .
H14C H 0.7526 0.3278 0.4903 0.030 Uiso 1 1 calc R . .
C15 C 0.70495(11) 0.37820(12) 0.14171(11) 0.0150(3) Uani 1 1 d . . .
C16 C 0.65092(12) 0.29570(13) 0.11778(12) 0.0182(4) Uani 1 1 d . . .
C17 C 0.59363(13) 0.29158(14) 0.03921(12) 0.0208(4) Uani 1 1 d . . .
H17 H 0.5599 0.2344 0.0249 0.025 Uiso 1 1 calc R . .
C18 C 0.58447(13) 0.36756(15) -0.01815(12) 0.0231(4) Uani 1 1 d . . .
C19 C 0.63258(13) 0.45027(14) 0.00664(12) 0.0211(4) Uani 1 1 d . . .
H19 H 0.6252 0.5047 -0.0300 0.025 Uiso 1 1 calc R . .
C20 C 0.69173(12) 0.45716(13) 0.08351(11) 0.0176(4) Uani 1 1 d . . .
C21 C 0.64471(13) 0.20708(14) 0.17309(13) 0.0239(4) Uani 1 1 d . . .
H21A H 0.5854 0.1750 0.1570 0.036 Uiso 1 1 calc R . .
H21B H 0.6495 0.2258 0.2338 0.036 Uiso 1 1 calc R . .
H21C H 0.6953 0.1632 0.1641 0.036 Uiso 1 1 calc R . .
C22 C 0.52461(15) 0.36108(18) -0.10319(13) 0.0324(5) Uani 1 1 d . . .
H22A H 0.4741 0.4076 -0.1043 0.049 Uiso 1 1 calc R . .
H22B H 0.4990 0.2963 -0.1106 0.049 Uiso 1 1 calc R . .
H22C H 0.5619 0.3752 -0.1500 0.049 Uiso 1 1 calc R . .
C23 C 0.73459(13) 0.55551(13) 0.10101(12) 0.0201(4) Uani 1 1 d . . .
H23A H 0.7331 0.5911 0.0468 0.030 Uiso 1 1 calc R . .
H23B H 0.7988 0.5482 0.1267 0.030 Uiso 1 1 calc R . .
H23C H 0.6995 0.5907 0.1407 0.030 Uiso 1 1 calc R . .
C24 C 0.87516(12) 0.42046(13) 0.19573(11) 0.0173(3) Uani 1 1 d . . .
C25 C 0.74213(12) 0.48726(12) 0.28400(11) 0.0165(3) Uani 1 1 d . . .
C26 C 0.64651(13) 0.50634(13) 0.28376(11) 0.0190(4) Uani 1 1 d . . .
C27 C 0.61536(14) 0.59688(15) 0.30577(13) 0.0254(4) Uani 1 1 d . . .
H27 H 0.5507 0.6073 0.3041 0.030 Uiso 1 1 calc R . .
C28 C 0.67505(16) 0.67202(15) 0.32993(14) 0.0308(5) Uani 1 1 d . . .
C29 C 0.76868(15) 0.65056(14) 0.33994(13) 0.0267(4) Uani 1 1 d . . .
H29 H 0.8115 0.6987 0.3610 0.032 Uiso 1 1 calc R . .
C30 C 0.80208(13) 0.56005(13) 0.32001(12) 0.0203(4) Uani 1 1 d . . .
C31 C 0.90527(14) 0.54400(15) 0.34346(14) 0.0281(4) Uani 1 1 d . . .
H31A H 0.9385 0.5633 0.2951 0.042 Uiso 1 1 calc R . .
H31B H 0.9168 0.4760 0.3561 0.042 Uiso 1 1 calc R . .
H31C H 0.9270 0.5824 0.3942 0.042 Uiso 1 1 calc R . .
C32 C 0.57188(13) 0.43198(15) 0.26169(13) 0.0250(4) Uani 1 1 d . . .
H32A H 0.5203 0.4440 0.2954 0.038 Uiso 1 1 calc R . .
H32B H 0.5972 0.3679 0.2751 0.038 Uiso 1 1 calc R . .
H32C H 0.5498 0.4358 0.2002 0.038 Uiso 1 1 calc R . .
C33 C 0.6397(2) 0.77175(18) 0.3467(2) 0.0534(8) Uani 1 1 d . . .
H33A H 0.6201 0.8035 0.2918 0.080 Uiso 1 1 calc R . .
H33B H 0.6892 0.8091 0.3789 0.080 Uiso 1 1 calc R . .
H33C H 0.5871 0.7671 0.3804 0.080 Uiso 1 1 calc R . .
B1 B 0.77822(13) 0.39248(14) 0.23212(12) 0.0150(4) Uani 1 1 d . . .
Cl1 Cl 0.79133(19) 0.9791(2) 0.10286(13) 0.0401(6) Uani 0.582(9) 1 d PD A 1
Cl2 Cl 0.5970(3) 0.9580(4) 0.0507(3) 0.1023(16) Uani 0.582(9) 1 d PD A 1
Cl3 Cl 0.70876(17) 0.79222(13) 0.06973(13) 0.0545(8) Uani 0.582(9) 1 d PD A 1
C34 C 0.7055(8) 0.9127(7) 0.0395(8) 0.029(2) Uani 0.582(9) 1 d PD A 1
H34A H 0.7166 0.9175 -0.0222 0.023(10) Uiso 0.582(9) 1 calc PR A 1
Cl1' Cl 0.7854(5) 0.9685(5) 0.1074(5) 0.115(3) Uani 0.418(9) 1 d P A 2
Cl2' Cl 0.5954(2) 0.9629(2) 0.0468(2) 0.0341(8) Uani 0.418(9) 1 d P A 2
Cl3' Cl 0.7022(4) 0.7986(4) 0.1195(12) 0.187(4) Uani 0.418(9) 1 d P A 2
C34' C 0.7030(14) 0.9006(14) 0.0567(14) 0.059(5) Uani 0.418(9) 1 d P A 2
H34B H 0.7195 0.8834 -0.0017 0.11(4) Uiso 0.418(9) 1 calc PR A 2

loop_
_atom_site_aniso_label
_atom_site_aniso_U_11
_atom_site_aniso_U_22
_atom_site_aniso_U_33
_atom_site_aniso_U_23
_atom_site_aniso_U_13
_atom_site_aniso_U_12
Fe1 0.01459(13) 0.01903(14) 0.01309(13) 0.00096(10) 0.00137(9) 0.00165(10)
N1 0.0211(8) 0.0236(8) 0.0319(9) 0.0056(7) 0.0057(7) -0.0013(7)
C1 0.0211(9) 0.0387(12) 0.0159(9) -0.0009(8) -0.0035(7) 0.0060(8)
C2 0.0174(9) 0.0294(10) 0.0226(9) 0.0005(8) -0.0029(7) 0.0062(8)
C3 0.0153(9) 0.0365(11) 0.0220(9) -0.0010(8) 0.0012(7) 0.0006(8)
C4 0.0179(9) 0.0299(11) 0.0313(11) 0.0044(9) -0.0053(8) -0.0056(8)
C5 0.0215(10) 0.0308(11) 0.0309(11) -0.0104(9) -0.0070(8) 0.0023(8)
C6 0.0170(8) 0.0219(9) 0.0163(8) 0.0053(7) 0.0040(7) 0.0016(7)
C7 0.0166(8) 0.0187(9) 0.0224(9) 0.0056(7) 0.0036(7) 0.0013(7)
C8 0.0171(8) 0.0174(8) 0.0184(9) -0.0020(7) 0.0018(7) 0.0008(7)
C9 0.0131(8) 0.0176(8) 0.0132(8) 0.0008(6) -0.0001(6) -0.0001(6)
C10 0.0117(8) 0.0180(8) 0.0141(8) 0.0004(6) 0.0007(6) -0.0016(6)
C11 0.0145(8) 0.0185(8) 0.0157(8) 0.0014(7) 0.0022(6) 0.0003(7)
C12 0.0312(11) 0.0218(10) 0.0283(10) 0.0087(8) 0.0114(8) 0.0067(8)
C13 0.0212(9) 0.0196(9) 0.0145(8) -0.0009(7) 0.0039(7) 0.0019(7)
C14 0.0251(9) 0.0199(9) 0.0161(8) 0.0019(7) 0.0060(7) 0.0046(7)
C15 0.0127(8) 0.0165(8) 0.0160(8) -0.0001(6) 0.0025(6) 0.0013(6)
C16 0.0142(8) 0.0197(9) 0.0208(9) -0.0016(7) 0.0031(7) 0.0008(7)
C17 0.0157(9) 0.0228(9) 0.0238(9) -0.0060(7) 0.0015(7) 0.0001(7)
C18 0.0165(9) 0.0338(11) 0.0185(9) -0.0034(8) 0.0000(7) 0.0051(8)
C19 0.0214(9) 0.0247(9) 0.0172(9) 0.0043(7) 0.0024(7) 0.0071(7)
C20 0.0160(8) 0.0210(9) 0.0163(8) 0.0001(7) 0.0044(7) 0.0025(7)
C21 0.0193(9) 0.0210(9) 0.0304(10) 0.0019(8) -0.0015(8) -0.0053(7)
C22 0.0262(11) 0.0464(13) 0.0227(10) -0.0046(9) -0.0059(8) 0.0057(10)
C23 0.0234(9) 0.0175(9) 0.0196(9) 0.0040(7) 0.0033(7) 0.0021(7)
C24 0.0183(9) 0.0161(8) 0.0169(8) 0.0026(7) -0.0005(7) 0.0004(7)
C25 0.0182(8) 0.0162(8) 0.0152(8) 0.0021(6) 0.0024(7) 0.0008(7)
C26 0.0222(9) 0.0206(9) 0.0147(8) 0.0006(7) 0.0038(7) 0.0011(7)
C27 0.0242(10) 0.0281(10) 0.0239(10) -0.0024(8) 0.0029(8) 0.0082(8)
C28 0.0362(12) 0.0222(10) 0.0342(12) -0.0055(9) 0.0049(9) 0.0073(9)
C29 0.0313(11) 0.0184(9) 0.0302(11) -0.0052(8) 0.0031(8) -0.0028(8)
C30 0.0226(9) 0.0200(9) 0.0184(9) 0.0004(7) 0.0023(7) -0.0010(7)
C31 0.0236(10) 0.0273(10) 0.0317(11) -0.0080(9) -0.0039(8) -0.0021(8)
C32 0.0175(9) 0.0307(11) 0.0280(10) -0.0044(8) 0.0073(8) -0.0011(8)
C33 0.0502(16) 0.0262(12) 0.083(2) -0.0172(13) 0.0039(15) 0.0106(11)
B1 0.0152(9) 0.0159(9) 0.0141(9) 0.0021(7) 0.0020(7) -0.0002(7)
Cl1 0.0422(10) 0.0183(7) 0.0530(11) 0.0028(6) -0.0242(7) -0.0030(6)
Cl2 0.066(2) 0.140(4) 0.102(3) 0.006(2) 0.016(2) 0.024(2)
Cl3 0.0588(11) 0.0213(6) 0.0807(15) 0.0027(6) -0.0039(9) -0.0079(6)
C34 0.034(4) 0.017(2) 0.037(4) 0.002(3) 0.002(3) 0.002(2)
Cl1' 0.090(3) 0.043(2) 0.197(6) 0.003(2) -0.043(3) -0.005(2)
Cl2' 0.0186(13) 0.0448(14) 0.0392(15) -0.0027(10) 0.0046(10) 0.0115(10)
Cl3' 0.104(3) 0.051(2) 0.425(13) 0.080(4) 0.112(5) 0.0125(17)
C34' 0.037(6) 0.077(12) 0.065(11) -0.033(8) 0.022(6) -0.014(7)

loop_
_atom_type_symbol
_atom_type_description
_atom_type_scat_dispersion_real
_atom_type_scat_dispersion_imag
_atom_type_scat_source
C C 0.0033 0.0016 'International Tables Vol C Tables 4.2.6.8 and 6.1.1.4'
H H 0.0000 0.0000 'International Tables Vol C Tables 4.2.6.8 and 6.1.1.4'
B B 0.0013 0.0007 'International Tables Vol C Tables 4.2.6.8 and 6.1.1.4'
Cl Cl 0.1484 0.1585 'International Tables Vol C Tables 4.2.6.8 and 6.1.1.4'
Fe Fe 0.3463 0.8444 'International Tables Vol C Tables 4.2.6.8 and 6.1.1.4'
N N 0.0061 0.0033 'International Tables Vol C Tables 4.2.6.8 and 6.1.1.4'

loop_
_geom_angle_atom_site_label_1
_geom_angle_atom_site_label_2
_geom_angle_atom_site_label_3
_geom_angle
C5 Fe1 C4 40.86(9)
C5 Fe1 C8 171.35(8)
C4 Fe1 C8 134.72(8)
C5 Fe1 C1 40.37(9)
C4 Fe1 C1 68.09(8)
C8 Fe1 C1 134.23(8)
C5 Fe1 C2 68.01(8)
C4 Fe1 C2 67.93(8)
C8 Fe1 C2 103.74(8)
C1 Fe1 C2 40.31(8)
C5 Fe1 C3 67.95(8)
C4 Fe1 C3 40.16(8)
C8 Fe1 C3 104.22(8)
C1 Fe1 C3 67.67(8)
C2 Fe1 C3 40.29(8)
C5 Fe1 C6 115.02(8)
C4 Fe1 C6 152.80(8)
C8 Fe1 C6 70.99(7)
C1 Fe1 C6 101.25(8)
C2 Fe1 C6 120.79(8)
C3 Fe1 C6 160.08(8)
C5 Fe1 C9 143.69(8)
C4 Fe1 C9 110.09(8)
C8 Fe1 C9 39.99(7)
C1 Fe1 C9 170.01(7)
C2 Fe1 C9 129.70(7)
C3 Fe1 C9 104.33(7)
C6 Fe1 C9 84.54(7)
C5 Fe1 C7 141.98(8)
C4 Fe1 C7 165.87(8)
C8 Fe1 C7 39.54(7)
C1 Fe1 C7 106.99(8)
C2 Fe1 C7 99.52(8)
C3 Fe1 C7 125.84(8)
C6 Fe1 C7 39.37(7)
C9 Fe1 C7 72.33(7)
C5 Fe1 C11 103.71(8)
C4 Fe1 C11 121.80(8)
C8 Fe1 C11 84.88(7)
C1 Fe1 C11 118.57(7)
C2 Fe1 C11 155.39(7)
C3 Fe1 C11 159.92(8)
C6 Fe1 C11 39.88(7)
C9 Fe1 C11 71.04(7)
C7 Fe1 C11 72.32(7)
C5 Fe1 C10 115.58(8)
C4 Fe1 C10 105.02(7)
C8 Fe1 C10 71.74(7)
C1 Fe1 C10 150.51(7)
C2 Fe1 C10 165.54(7)
C3 Fe1 C10 126.40(7)
C6 Fe1 C10 71.44(7)
C9 Fe1 C10 39.15(6)
C7 Fe1 C10 85.67(7)
C11 Fe1 C10 39.07(6)
C5 C1 C2 108.13(18)
C5 C1 Fe1 69.30(11)
C2 C1 Fe1 69.87(11)
C5 C1 H1 125.9
C2 C1 H1 125.9
Fe1 C1 H1 125.9
C3 C2 C1 107.88(18)
C3 C2 Fe1 69.96(11)
C1 C2 Fe1 69.82(11)
C3 C2 H2 126.1
C1 C2 H2 126.1
Fe1 C2 H2 126.1
C4 C3 C2 108.48(18)
C4 C3 Fe1 69.68(11)
C2 C3 Fe1 69.75(11)
C4 C3 H3 125.8
C2 C3 H3 125.8
Fe1 C3 H3 125.8
C3 C4 C5 107.55(18)
C3 C4 Fe1 70.16(11)
C5 C4 Fe1 69.18(12)
C3 C4 H4 126.2
C5 C4 H4 126.2
Fe1 C4 H4 126.2
C1 C5 C4 107.95(18)
C1 C5 Fe1 70.32(12)
C4 C5 Fe1 69.96(11)
C1 C5 H5 126.0
C4 C5 H5 126.0
Fe1 C5 H5 126.0
C7 C6 C11 122.34(16)
C7 C6 Fe1 71.30(10)
C11 C6 Fe1 71.19(10)
C7 C6 H6 118.8
C11 C6 H6 118.8
Fe1 C6 H6 131.8
C8 C7 C6 116.98(16)
C8 C7 C12 121.55(17)
C6 C7 C12 121.31(16)
C8 C7 Fe1 68.51(10)
C6 C7 Fe1 69.33(10)
C12 C7 Fe1 129.64(14)
C7 C8 C9 122.20(16)
C7 C8 Fe1 71.95(11)
C9 C8 Fe1 71.27(10)
C7 C8 H8 118.9
C9 C8 H8 118.9
Fe1 C8 H8 130.7
C8 C9 C10 121.67(15)
C8 C9 C13 115.08(15)
C10 C9 C13 123.25(15)
C8 C9 Fe1 68.74(10)
C10 C9 Fe1 74.52(10)
C13 C9 Fe1 129.44(12)
C9 C10 C11 115.47(15)
C9 C10 B1 120.22(14)
C11 C10 B1 124.29(15)
C9 C10 Fe1 66.33(9)
C11 C10 Fe1 66.97(9)
B1 C10 Fe1 139.46(12)
C6 C11 C10 121.09(16)
C6 C11 C14 114.89(15)
C10 C11 C14 124.01(15)
C6 C11 Fe1 68.92(10)
C10 C11 Fe1 73.96(10)
C14 C11 Fe1 128.76(13)
C7 C12 H12A 109.5
C7 C12 H12B 109.5
H12A C12 H12B 109.5
C7 C12 H12C 109.5
H12A C12 H12C 109.5
H12B C12 H12C 109.5
C9 C13 H13A 109.5
C9 C13 H13B 109.5
H13A C13 H13B 109.5
C9 C13 H13C 109.5
H13A C13 H13C 109.5
H13B C13 H13C 109.5
C11 C14 H14A 109.5
C11 C14 H14B 109.5
H14A C14 H14B 109.5
C11 C14 H14C 109.5
H14A C14 H14C 109.5
H14B C14 H14C 109.5
C16 C15 C20 115.26(16)
C16 C15 B1 126.61(15)
C20 C15 B1 118.08(15)
C17 C16 C15 121.29(17)
C17 C16 C21 113.41(16)
C15 C16 C21 125.25(16)
C18 C17 C16 122.60(18)
C18 C17 H17 118.7
C16 C17 H17 118.7
C19 C18 C17 116.66(17)
C19 C18 C22 121.41(19)
C17 C18 C22 121.93(19)
C18 C19 C20 122.73(18)
C18 C19 H19 118.6
C20 C19 H19 118.6
C19 C20 C15 121.29(17)
C19 C20 C23 114.62(16)
C15 C20 C23 123.99(16)
C16 C21 H21A 109.5
C16 C21 H21B 109.5
H21A C21 H21B 109.5
C16 C21 H21C 109.5
H21A C21 H21C 109.5
H21B C21 H21C 109.5
C18 C22 H22A 109.5
C18 C22 H22B 109.5
H22A C22 H22B 109.5
C18 C22 H22C 109.5
H22A C22 H22C 109.5
H22B C22 H22C 109.5
C20 C23 H23A 109.5
C20 C23 H23B 109.5
H23A C23 H23B 109.5
C20 C23 H23C 109.5
H23A C23 H23C 109.5
H23B C23 H23C 109.5
N1 C24 B1 176.71(19)
C30 C25 C26 115.34(16)
C30 C25 B1 123.31(15)
C26 C25 B1 120.77(15)
C27 C26 C25 121.00(18)
C27 C26 C32 115.53(17)
C25 C26 C32 123.47(17)
C28 C27 C26 122.65(19)
C28 C27 H27 118.7
C26 C27 H27 118.7
C27 C28 C29 116.43(18)
C27 C28 C33 121.8(2)
C29 C28 C33 121.8(2)
C28 C29 C30 122.06(19)
C28 C29 H29 119.0
C30 C29 H29 119.0
C29 C30 C25 121.47(18)
C29 C30 C31 115.91(17)
C25 C30 C31 122.56(17)
C30 C31 H31A 109.5
C30 C31 H31B 109.5
H31A C31 H31B 109.5
C30 C31 H31C 109.5
H31A C31 H31C 109.5
H31B C31 H31C 109.5
C26 C32 H32A 109.5
C26 C32 H32B 109.5
H32A C32 H32B 109.5
C26 C32 H32C 109.5
H32A C32 H32C 109.5
H32B C32 H32C 109.5
C28 C33 H33A 109.5
C28 C33 H33B 109.5
H33A C33 H33B 109.5
C28 C33 H33C 109.5
H33A C33 H33C 109.5
H33B C33 H33C 109.5
C24 B1 C25 108.28(14)
C24 B1 C10 104.05(14)
C25 B1 C10 118.68(14)
C24 B1 C15 103.08(13)
C25 B1 C15 107.34(14)
C10 B1 C15 114.09(14)
Cl2 C34 Cl1 110.3(7)
Cl2 C34 Cl3 108.8(7)
Cl1 C34 Cl3 110.9(6)
Cl2 C34 H34A 108.9
Cl1 C34 H34A 108.9
Cl3 C34 H34A 108.9
Cl1' C34' Cl2' 110.1(12)
Cl1' C34' Cl3' 104.5(11)
Cl2' C34' Cl3' 112.8(12)
Cl1' C34' H34B 109.8
Cl2' C34' H34B 109.8
Cl3' C34' H34B 109.8

loop_
_geom_bond_atom_site_label_1
_geom_bond_atom_site_label_2
_geom_bond_distance
Fe1 C5 2.045(2)
Fe1 C4 2.055(2)
Fe1 C8 2.0566(18)
Fe1 C1 2.0580(19)
Fe1 C2 2.0586(18)
Fe1 C3 2.0613(19)
Fe1 C6 2.0757(18)
Fe1 C9 2.0901(17)
Fe1 C7 2.1015(18)
Fe1 C11 2.1058(17)
Fe1 C10 2.1992(17)
N1 C24 1.151(2)
C1 C5 1.416(3)
C1 C2 1.418(3)
C1 H1 1.0000
C2 C3 1.419(3)
C2 H2 1.0000
C3 C4 1.413(3)
C3 H3 1.0000
C4 C5 1.431(3)
C4 H4 1.0000
C5 H5 1.0000
C6 C7 1.407(3)
C6 C11 1.426(2)
C6 H6 0.9500
C7 C8 1.407(3)
C7 C12 1.506(3)
C8 C9 1.418(2)
C8 H8 0.9500
C9 C10 1.441(2)
C9 C13 1.516(2)
C10 C11 1.442(2)
C10 B1 1.682(3)
C11 C14 1.507(2)
C12 H12A 0.9800
C12 H12B 0.9800
C12 H12C 0.9800
C13 H13A 0.9800
C13 H13B 0.9800
C13 H13C 0.9800
C14 H14A 0.9800
C14 H14B 0.9800
C14 H14C 0.9800
C15 C16 1.420(2)
C15 C20 1.428(2)
C15 B1 1.684(3)
C16 C17 1.406(3)
C16 C21 1.518(3)
C17 C18 1.386(3)
C17 H17 0.9500
C18 C19 1.382(3)
C18 C22 1.508(3)
C19 C20 1.401(3)
C19 H19 0.9500
C20 C23 1.519(3)
C21 H21A 0.9800
C21 H21B 0.9800
C21 H21C 0.9800
C22 H22A 0.9800
C22 H22B 0.9800
C22 H22C 0.9800
C23 H23A 0.9800
C23 H23B 0.9800
C23 H23C 0.9800
C24 B1 1.628(3)
C25 C30 1.414(3)
C25 C26 1.417(3)
C25 B1 1.668(3)
C26 C27 1.398(3)
C26 C32 1.514(3)
C27 C28 1.386(3)
C27 H27 0.9500
C28 C29 1.387(3)
C28 C33 1.517(3)
C29 C30 1.401(3)
C29 H29 0.9500
C30 C31 1.522(3)
C31 H31A 0.9800
C31 H31B 0.9800
C31 H31C 0.9800
C32 H32A 0.9800
C32 H32B 0.9800
C32 H32C 0.9800
C33 H33A 0.9800
C33 H33B 0.9800
C33 H33C 0.9800
Cl1 C34 1.767(13)
Cl2 C34 1.728(12)
Cl3 C34 1.745(9)
C34 H34A 1.0000
Cl1' C34' 1.66(2)
Cl2' C34' 1.78(2)
Cl3' C34' 1.730(17)
C34' H34B 1.0000

loop_
_geom_torsion_atom_site_label_1
_geom_torsion_atom_site_label_2
_geom_torsion_atom_site_label_3
_geom_torsion_atom_site_label_4
_geom_torsion
C4 Fe1 C1 C5 38.25(13)
C8 Fe1 C1 C5 170.08(12)
C2 Fe1 C1 C5 119.52(18)
C3 Fe1 C1 C5 81.76(13)
C6 Fe1 C1 C5 -115.58(13)
C9 Fe1 C1 C5 119.6(4)
C7 Fe1 C1 C5 -155.81(12)
C11 Fe1 C1 C5 -77.07(14)
C10 Fe1 C1 C5 -43.5(2)
C5 Fe1 C1 C2 -119.52(18)
C4 Fe1 C1 C2 -81.27(13)
C8 Fe1 C1 C2 50.56(16)
C3 Fe1 C1 C2 -37.76(12)
C6 Fe1 C1 C2 124.90(12)
C9 Fe1 C1 C2 0.1(5)
C7 Fe1 C1 C2 84.67(13)
C11 Fe1 C1 C2 163.41(11)
C10 Fe1 C1 C2 -163.00(14)
C5 C1 C2 C3 0.9(2)
Fe1 C1 C2 C3 59.85(13)
C5 C1 C2 Fe1 -58.93(14)
C5 Fe1 C2 C3 -81.40(13)
C4 Fe1 C2 C3 -37.15(12)
C8 Fe1 C2 C3 95.89(12)
C1 Fe1 C2 C3 -118.84(18)
C6 Fe1 C2 C3 171.72(11)
C9 Fe1 C2 C3 61.19(15)
C7 Fe1 C2 C3 136.07(12)
C11 Fe1 C2 C3 -155.85(17)
C10 Fe1 C2 C3 26.0(4)
C5 Fe1 C2 C1 37.44(13)
C4 Fe1 C2 C1 81.68(13)
C8 Fe1 C2 C1 -145.27(12)
C3 Fe1 C2 C1 118.84(18)
C6 Fe1 C2 C1 -69.44(14)
C9 Fe1 C2 C1 -179.98(12)
C7 Fe1 C2 C1 -105.09(13)
C11 Fe1 C2 C1 -37.0(2)
C10 Fe1 C2 C1 144.8(3)
C1 C2 C3 C4 -0.7(2)
Fe1 C2 C3 C4 59.10(13)
C1 C2 C3 Fe1 -59.77(13)
C5 Fe1 C3 C4 -38.25(12)
C8 Fe1 C3 C4 145.62(12)
C1 Fe1 C3 C4 -82.02(13)
C2 Fe1 C3 C4 -119.79(17)
C6 Fe1 C3 C4 -141.1(2)
C9 Fe1 C3 C4 104.30(12)
C7 Fe1 C3 C4 -177.36(11)
C11 Fe1 C3 C4 30.4(3)
C10 Fe1 C3 C4 68.02(14)
C5 Fe1 C3 C2 81.54(13)
C4 Fe1 C3 C2 119.79(17)
C8 Fe1 C3 C2 -94.59(12)
C1 Fe1 C3 C2 37.78(12)
C6 Fe1 C3 C2 -21.3(3)
C9 Fe1 C3 C2 -135.91(12)
C7 Fe1 C3 C2 -57.56(14)
C11 Fe1 C3 C2 150.24(19)
C10 Fe1 C3 C2 -172.19(11)
C2 C3 C4 C5 0.2(2)
Fe1 C3 C4 C5 59.30(13)
C2 C3 C4 Fe1 -59.15(13)
C5 Fe1 C4 C3 118.70(17)
C8 Fe1 C4 C3 -50.40(16)
C1 Fe1 C4 C3 80.89(12)
C2 Fe1 C4 C3 37.27(11)
C6 Fe1 C4 C3 152.07(15)
C9 Fe1 C4 C3 -88.58(12)
C7 Fe1 C4 C3 8.8(4)
C11 Fe1 C4 C3 -168.19(11)
C10 Fe1 C4 C3 -129.40(11)
C8 Fe1 C4 C5 -169.09(12)
C1 Fe1 C4 C5 -37.80(12)
C2 Fe1 C4 C5 -81.43(13)
C3 Fe1 C4 C5 -118.70(17)
C6 Fe1 C4 C5 33.4(2)
C9 Fe1 C4 C5 152.72(12)
C7 Fe1 C4 C5 -109.9(3)
C11 Fe1 C4 C5 73.11(13)
C10 Fe1 C4 C5 111.91(12)
C2 C1 C5 C4 -0.8(2)
Fe1 C1 C5 C4 -60.11(13)
C2 C1 C5 Fe1 59.28(14)
C3 C4 C5 C1 0.4(2)
Fe1 C4 C5 C1 60.33(14)
C3 C4 C5 Fe1 -59.92(13)
C4 Fe1 C5 C1 -118.61(17)
C8 Fe1 C5 C1 -55.2(6)
C2 Fe1 C5 C1 -37.38(12)
C3 Fe1 C5 C1 -80.99(13)
C6 Fe1 C5 C1 77.50(13)
C9 Fe1 C5 C1 -165.25(12)
C7 Fe1 C5 C1 39.50(18)
C11 Fe1 C5 C1 118.23(12)
C10 Fe1 C5 C1 157.94(11)
C8 Fe1 C5 C4 63.4(6)
C1 Fe1 C5 C4 118.61(17)
C2 Fe1 C5 C4 81.23(13)
C3 Fe1 C5 C4 37.62(12)
C6 Fe1 C5 C4 -163.89(11)
C9 Fe1 C5 C4 -46.64(18)
C7 Fe1 C5 C4 158.11(12)
C11 Fe1 C5 C4 -123.16(12)
C10 Fe1 C5 C4 -83.45(13)
C5 Fe1 C6 C7 -143.29(11)
C4 Fe1 C6 C7 -166.69(15)
C8 Fe1 C6 C7 30.00(10)
C1 Fe1 C6 C7 -103.14(11)
C2 Fe1 C6 C7 -65.00(13)
C3 Fe1 C6 C7 -49.1(3)
C9 Fe1 C6 C7 68.64(11)
C11 Fe1 C6 C7 135.38(15)
C10 Fe1 C6 C7 106.48(11)
C5 Fe1 C6 C11 81.33(12)
C4 Fe1 C6 C11 57.9(2)
C8 Fe1 C6 C11 -105.38(11)
C1 Fe1 C6 C11 121.48(11)
C2 Fe1 C6 C11 159.62(10)
C3 Fe1 C6 C11 175.5(2)
C9 Fe1 C6 C11 -66.75(11)
C7 Fe1 C6 C11 -135.38(15)
C10 Fe1 C6 C11 -28.91(10)
C11 C6 C7 C8 1.1(3)
Fe1 C6 C7 C8 -50.84(15)
C11 C6 C7 C12 176.55(17)
Fe1 C6 C7 C12 124.65(18)
C11 C6 C7 Fe1 51.90(16)
C5 Fe1 C7 C8 -166.39(12)
C4 Fe1 C7 C8 -73.5(3)
C1 Fe1 C7 C8 -140.86(11)
C2 Fe1 C7 C8 -100.09(11)
C3 Fe1 C7 C8 -66.49(13)
C6 Fe1 C7 C8 132.04(15)
C9 Fe1 C7 C8 28.69(10)
C11 Fe1 C7 C8 103.84(11)
C10 Fe1 C7 C8 66.31(11)
C5 Fe1 C7 C6 61.57(16)
C4 Fe1 C7 C6 154.5(3)
C8 Fe1 C7 C6 -132.04(15)
C1 Fe1 C7 C6 87.09(11)
C2 Fe1 C7 C6 127.87(11)
C3 Fe1 C7 C6 161.47(11)
C9 Fe1 C7 C6 -103.35(11)
C11 Fe1 C7 C6 -28.21(10)
C10 Fe1 C7 C6 -65.74(11)
C5 Fe1 C7 C12 -52.6(2)
C4 Fe1 C7 C12 40.4(4)
C8 Fe1 C7 C12 113.8(2)
C1 Fe1 C7 C12 -27.03(19)
C2 Fe1 C7 C12 13.74(18)
C3 Fe1 C7 C12 47.3(2)
C6 Fe1 C7 C12 -114.1(2)
C9 Fe1 C7 C12 142.53(18)
C11 Fe1 C7 C12 -142.33(18)
C10 Fe1 C7 C12 -179.86(18)
C6 C7 C8 C9 -1.6(3)
C12 C7 C8 C9 -177.07(17)
Fe1 C7 C8 C9 -52.82(15)
C6 C7 C8 Fe1 51.23(15)
C12 C7 C8 Fe1 -124.25(18)
C5 Fe1 C8 C7 105.3(5)
C4 Fe1 C8 C7 160.76(11)
C1 Fe1 C8 C7 57.40(15)
C2 Fe1 C8 C7 88.35(11)
C3 Fe1 C8 C7 129.92(11)
C6 Fe1 C8 C7 -29.88(10)
C9 Fe1 C8 C7 -134.61(15)
C11 Fe1 C8 C7 -68.25(11)
C10 Fe1 C8 C7 -105.95(11)
C5 Fe1 C8 C9 -120.1(5)
C4 Fe1 C8 C9 -64.62(14)
C1 Fe1 C8 C9 -167.99(11)
C2 Fe1 C8 C9 -137.03(11)
C3 Fe1 C8 C9 -95.46(11)
C6 Fe1 C8 C9 104.73(11)
C7 Fe1 C8 C9 134.61(15)
C11 Fe1 C8 C9 66.36(10)
C10 Fe1 C8 C9 28.66(10)
C7 C8 C9 C10 -1.7(3)
Fe1 C8 C9 C10 -54.79(15)
C7 C8 C9 C13 177.91(16)
Fe1 C8 C9 C13 124.79(14)
C7 C8 C9 Fe1 53.12(16)
C5 Fe1 C9 C8 167.31(13)
C4 Fe1 C9 C8 136.88(11)
C1 Fe1 C9 C8 59.3(5)
C2 Fe1 C9 C8 59.37(14)
C3 Fe1 C9 C8 95.16(11)
C6 Fe1 C9 C8 -66.71(11)
C7 Fe1 C9 C8 -28.40(10)
C11 Fe1 C9 C8 -105.24(11)
C10 Fe1 C9 C8 -133.82(15)
C5 Fe1 C9 C10 -58.88(16)
C4 Fe1 C9 C10 -89.31(11)
C8 Fe1 C9 C10 133.82(15)
C1 Fe1 C9 C10 -166.9(4)
C2 Fe1 C9 C10 -166.81(11)
C3 Fe1 C9 C10 -131.02(11)
C6 Fe1 C9 C10 67.10(10)
C7 Fe1 C9 C10 105.42(11)
C11 Fe1 C9 C10 28.57(10)
C5 Fe1 C9 C13 61.7(2)
C4 Fe1 C9 C13 31.28(18)
C8 Fe1 C9 C13 -105.60(19)
C1 Fe1 C9 C13 -46.3(5)
C2 Fe1 C9 C13 -46.23(19)
C3 Fe1 C9 C13 -10.44(17)
C6 Fe1 C9 C13 -172.31(16)
C7 Fe1 C9 C13 -134.00(17)
C11 Fe1 C9 C13 149.16(17)
C10 Fe1 C9 C13 120.59(19)
C8 C9 C10 C11 5.2(2)
C13 C9 C10 C11 -174.36(16)
Fe1 C9 C10 C11 -47.01(13)
C8 C9 C10 B1 -172.98(15)
C13 C9 C10 B1 7.5(2)
Fe1 C9 C10 B1 134.83(14)
C8 C9 C10 Fe1 52.19(15)
C13 C9 C10 Fe1 -127.35(17)
C5 Fe1 C10 C9 145.81(11)
C4 Fe1 C10 C9 103.51(11)
C8 Fe1 C10 C9 -29.23(10)
C1 Fe1 C10 C9 175.42(15)
C2 Fe1 C10 C9 44.7(3)
C3 Fe1 C10 C9 65.25(13)
C6 Fe1 C10 C9 -104.68(11)
C7 Fe1 C10 C9 -67.10(10)
C11 Fe1 C10 C9 -134.14(15)
C5 Fe1 C10 C11 -80.05(12)
C4 Fe1 C10 C11 -122.35(11)
C8 Fe1 C10 C11 104.91(11)
C1 Fe1 C10 C11 -50.44(19)
C2 Fe1 C10 C11 178.8(3)
C3 Fe1 C10 C11 -160.60(11)
C6 Fe1 C10 C11 29.46(10)
C9 Fe1 C10 C11 134.14(15)
C7 Fe1 C10 C11 67.05(11)
C5 Fe1 C10 B1 36.4(2)
C4 Fe1 C10 B1 -5.94(19)
C8 Fe1 C10 B1 -138.68(19)
C1 Fe1 C10 B1 66.0(2)
C2 Fe1 C10 B1 -64.8(4)
C3 Fe1 C10 B1 -44.2(2)
C6 Fe1 C10 B1 145.86(19)
C9 Fe1 C10 B1 -109.5(2)
C7 Fe1 C10 B1 -176.55(18)
C11 Fe1 C10 B1 116.4(2)
C7 C6 C11 C10 2.7(3)
Fe1 C6 C11 C10 54.68(15)
C7 C6 C11 C14 -176.06(17)
Fe1 C6 C11 C14 -124.11(15)
C7 C6 C11 Fe1 -51.94(16)
C9 C10 C11 C6 -5.7(2)
B1 C10 C11 C6 172.41(16)
Fe1 C10 C11 C6 -52.39(15)
C9 C10 C11 C14 173.01(16)
B1 C10 C11 C14 -8.9(3)
Fe1 C10 C11 C14 126.29(18)
C9 C10 C11 Fe1 46.72(13)
B1 C10 C11 Fe1 -135.20(15)
C5 Fe1 C11 C6 -112.77(12)
C4 Fe1 C11 C6 -152.89(11)
C8 Fe1 C11 C6 66.24(11)
C1 Fe1 C11 C6 -72.24(13)
C2 Fe1 C11 C6 -45.9(2)
C3 Fe1 C11 C6 -175.5(2)
C9 Fe1 C11 C6 104.74(11)
C7 Fe1 C11 C6 27.88(10)
C10 Fe1 C11 C6 133.36(15)
C5 Fe1 C11 C10 113.87(11)
C4 Fe1 C11 C10 73.75(12)
C8 Fe1 C11 C10 -67.12(10)
C1 Fe1 C11 C10 154.40(11)
C2 Fe1 C11 C10 -179.28(17)
C3 Fe1 C11 C10 51.1(2)
C6 Fe1 C11 C10 -133.36(15)
C9 Fe1 C11 C10 -28.62(10)
C7 Fe1 C11 C10 -105.48(11)
C5 Fe1 C11 C14 -7.17(17)
C4 Fe1 C11 C14 -47.29(18)
C8 Fe1 C11 C14 171.84(16)
C1 Fe1 C11 C14 33.36(18)
C2 Fe1 C11 C14 59.7(3)
C3 Fe1 C11 C14 -69.9(3)
C6 Fe1 C11 C14 105.60(19)
C9 Fe1 C11 C14 -149.66(17)
C7 Fe1 C11 C14 133.48(17)
C10 Fe1 C11 C14 -121.0(2)
C20 C15 C16 C17 4.0(2)
B1 C15 C16 C17 -178.47(16)
C20 C15 C16 C21 -173.05(17)
B1 C15 C16 C21 4.4(3)
C15 C16 C17 C18 -1.7(3)
C21 C16 C17 C18 175.73(17)
C16 C17 C18 C19 -2.0(3)
C16 C17 C18 C22 178.40(18)
C17 C18 C19 C20 3.2(3)
C22 C18 C19 C20 -177.24(18)
C18 C19 C20 C15 -0.7(3)
C18 C19 C20 C23 -177.25(17)
C16 C15 C20 C19 -2.9(2)
B1 C15 C20 C19 179.36(15)
C16 C15 C20 C23 173.32(16)
B1 C15 C20 C23 -4.4(2)
C30 C25 C26 C27 9.2(3)
B1 C25 C26 C27 -162.32(16)
C30 C25 C26 C32 -169.76(17)
B1 C25 C26 C32 18.7(3)
C25 C26 C27 C28 -0.9(3)
C32 C26 C27 C28 178.17(19)
C26 C27 C28 C29 -6.4(3)
C26 C27 C28 C33 175.1(2)
C27 C28 C29 C30 5.1(3)
C33 C28 C29 C30 -176.4(2)
C28 C29 C30 C25 3.6(3)
C28 C29 C30 C31 -173.6(2)
C26 C25 C30 C29 -10.5(3)
B1 C25 C30 C29 160.77(17)
C26 C25 C30 C31 166.44(17)
B1 C25 C30 C31 -22.2(3)
N1 C24 B1 C25 -163(3)
N1 C24 B1 C10 70(3)
N1 C24 B1 C15 -50(3)
C30 C25 B1 C24 -23.9(2)
C26 C25 B1 C24 146.97(16)
C30 C25 B1 C10 94.3(2)
C26 C25 B1 C10 -94.9(2)
C30 C25 B1 C15 -134.54(17)
C26 C25 B1 C15 36.3(2)
C9 C10 B1 C24 -52.05(19)
C11 C10 B1 C24 129.95(17)
Fe1 C10 B1 C24 36.0(2)
C9 C10 B1 C25 -172.41(15)
C11 C10 B1 C25 9.6(2)
Fe1 C10 B1 C25 -84.3(2)
C9 C10 B1 C15 59.5(2)
C11 C10 B1 C15 -118.49(18)
Fe1 C10 B1 C15 147.57(14)
C16 C15 B1 C24 124.55(18)
C20 C15 B1 C24 -58.03(19)
C16 C15 B1 C25 -121.25(18)
C20 C15 B1 C25 56.17(19)
C16 C15 B1 C10 12.4(2)
C20 C15 B1 C10 -170.17(14)
